data_4082538
loop_
_publ_author_name
'Oliva-Madrid, Mar\'ia-Jos\'e'
'Garc\'ia-L\'opez, Jos\'e-Antonio'
'Saura-Llamas, Isabel'
'Bautista, Delia'
'Vicente, Jos\'e'

_publ_section_title
;
 Reactivity toward Neutral N- and P-Donor Ligands of Eight-Membered
 Palladacycles Arising from Monoinsertion of Alkynes into the Pd--C Bond
 of Orthopalladated Homoveratrylamine and Phentermine. A New Example of
 the Transphobia Effect
;
_journal_issue 1
_journal_name_full Organometallics
_journal_page_first 33
_journal_paper_doi 10.1021/om401090b
_journal_volume 33
_journal_year 2014
_chemical_formula_sum 'C44 H43 Cl5 N P Pd'
_chemical_formula_weight 900.41
_chemical_name_systematic
; 
 ? 
;
_space_group_IT_number 2
_symmetry_cell_setting triclinic
_symmetry_space_group_name_Hall '-P 1'
_symmetry_space_group_name_H-M 'P -1'
_atom_sites_solution_hydrogens geom
_atom_sites_solution_primary direct
_atom_sites_solution_secondary difmap
_audit_creation_method SHELXL-97
_cell_angle_alpha 72.231(2)
_cell_angle_beta 70.129(2)
_cell_angle_gamma 81.274(2)
_cell_formula_units_Z 2
_cell_length_a 10.9200(8)
_cell_length_b 14.2254(12)
_cell_length_c 14.6750(11)
_cell_measurement_reflns_used 8753
_cell_measurement_temperature 100(2)
_cell_measurement_theta_max 28.65
_cell_measurement_theta_min 2.42
_cell_volume 2038.7(3)
_computing_cell_refinement 'Bruker SAINT'
_computing_data_collection 'Bruker SMART'
_computing_data_reduction 'Bruker SAINT'
_computing_molecular_graphics 'Bruker SHELXTL'
_computing_publication_material 'Bruker SHELXTL'
_computing_structure_refinement 'SHELXL-97 (Sheldrick, 1997)'
_computing_structure_solution 'SHELXS-97 (Sheldrick, 1990)'
_diffrn_ambient_temperature 100(2)
_diffrn_detector_area_resol_mean 8.26
_diffrn_measured_fraction_theta_full 0.995
_diffrn_measured_fraction_theta_max 0.912
_diffrn_measurement_device_type 'Bruker SMART APEX CCD'
_diffrn_measurement_method \w-scan
_diffrn_radiation_monochromator graphite
_diffrn_radiation_source 'fine-focus sealed tube'
_diffrn_radiation_type MoK\a
_diffrn_radiation_wavelength 0.71073
_diffrn_reflns_av_R_equivalents 0.0180
_diffrn_reflns_av_sigmaI/netI 0.0220
_diffrn_reflns_limit_h_max 14
_diffrn_reflns_limit_h_min -14
_diffrn_reflns_limit_k_max 18
_diffrn_reflns_limit_k_min -19
_diffrn_reflns_limit_l_max 18
_diffrn_reflns_limit_l_min -18
_diffrn_reflns_number 25010
_diffrn_reflns_theta_full 26.00
_diffrn_reflns_theta_max 28.65
_diffrn_reflns_theta_min 1.53
_exptl_absorpt_coefficient_mu 0.855
_exptl_absorpt_correction_T_max 0.9044
_exptl_absorpt_correction_T_min 0.7656
_exptl_absorpt_correction_type multi-scan
_exptl_absorpt_process_details SADABS
_exptl_crystal_colour colourless
_exptl_crystal_density_diffrn 1.467
_exptl_crystal_density_method 'not measured'
_exptl_crystal_description block
_exptl_crystal_F_000 920
_exptl_crystal_size_max 0.38
_exptl_crystal_size_mid 0.24
_exptl_crystal_size_min 0.12
_refine_diff_density_max 0.537
_refine_diff_density_min -0.425
_refine_diff_density_rms 0.066
_refine_ls_extinction_method none
_refine_ls_goodness_of_fit_ref 1.055
_refine_ls_hydrogen_treatment 'NH2 free with SADI; rigid methyl, others riding'
_refine_ls_matrix_type full
_refine_ls_number_parameters 497
_refine_ls_number_reflns 9562
_refine_ls_number_restraints 121
_refine_ls_restrained_S_all 1.055
_refine_ls_R_factor_all 0.0263
_refine_ls_R_factor_gt 0.0250
_refine_ls_shift/su_max 0.003
_refine_ls_shift/su_mean 0.000
_refine_ls_structure_factor_coef Fsqd
_refine_ls_weighting_details 'calc w=1/[\s^2^(Fo^2^)+(0.0275P)^2^+1.4408P] where P=(Fo^2^+2Fc^2^)/3'
_refine_ls_weighting_scheme calc
_refine_ls_wR_factor_gt 0.0608
_refine_ls_wR_factor_ref 0.0616
_reflns_number_gt 9148
_reflns_number_total 9562
_reflns_threshold_expression >2sigma(I)
_cod_data_source_file om401090b_si_002.cif
_cod_data_source_block jah445s
_cod_database_code 4082538

loop_
_symmetry_equiv_pos_as_xyz
'x, y, z'
'-x, -y, -z'

loop_
_atom_site_label
_atom_site_type_symbol
_atom_site_fract_x
_atom_site_fract_y
_atom_site_fract_z
_atom_site_U_iso_or_equiv
_atom_site_adp_type
_atom_site_occupancy
_atom_site_symmetry_multiplicity
_atom_site_calc_flag
_atom_site_refinement_flags
_atom_site_disorder_assembly
_atom_site_disorder_group
Pd1 Pd 0.469259(10) 0.293461(8) 0.656317(8) 0.01092(4) Uani 1 1 d . . .
N1 N 0.64738(13) 0.36405(10) 0.57821(10) 0.0133(2) Uani 1 1 d DU . .
H01A H 0.6951(18) 0.3282(14) 0.5473(14) 0.018(5) Uiso 1 1 d D . .
H01B H 0.633(2) 0.4102(14) 0.5361(15) 0.025(5) Uiso 1 1 d D . .
P1 P 0.27948(4) 0.21654(3) 0.73760(3) 0.01221(8) Uani 1 1 d . . .
Cl1 Cl 0.34919(3) 0.45207(3) 0.63272(3) 0.01711(7) Uani 1 1 d . . .
C1 C 0.58418(14) 0.17413(11) 0.82529(11) 0.0132(3) Uani 1 1 d U . .
C2 C 0.63577(14) 0.26433(11) 0.81133(11) 0.0140(3) Uani 1 1 d U . .
C3 C 0.59139(16) 0.30890(12) 0.89064(12) 0.0191(3) Uani 1 1 d U . .
H3 H 0.6247 0.3700 0.8822 0.023 Uiso 1 1 calc R . .
C4 C 0.49981(17) 0.26580(13) 0.98128(12) 0.0210(3) Uani 1 1 d U . .
H4 H 0.4695 0.2982 1.0333 0.025 Uiso 1 1 calc R . .
C5 C 0.45255(16) 0.17537(13) 0.99573(12) 0.0195(3) Uani 1 1 d U . .
H5 H 0.3912 0.1450 1.0581 0.023 Uiso 1 1 calc R . .
C6 C 0.49552(15) 0.12967(12) 0.91839(11) 0.0162(3) Uani 1 1 d U . .
H6 H 0.4643 0.0672 0.9288 0.019 Uiso 1 1 calc R . .
C7 C 0.62344(14) 0.12466(11) 0.74204(11) 0.0129(3) Uani 1 1 d U . .
C8 C 0.58144(13) 0.16783(11) 0.66188(11) 0.0119(3) Uani 1 1 d U . .
C9 C 0.71728(14) 0.39681(11) 0.63411(11) 0.0144(3) Uani 1 1 d U . .
C10 C 0.74644(14) 0.30857(11) 0.71797(11) 0.0152(3) Uani 1 1 d U . .
H10A H 0.7900 0.2547 0.6866 0.018 Uiso 1 1 calc R . .
H10B H 0.8108 0.3295 0.7409 0.018 Uiso 1 1 calc R . .
C11 C 0.63352(16) 0.47876(11) 0.67623(12) 0.0184(3) Uani 1 1 d U . .
H11A H 0.6177 0.5333 0.6209 0.028 Uiso 1 1 calc R . .
H11B H 0.6788 0.5027 0.7115 0.028 Uiso 1 1 calc R . .
H11C H 0.5501 0.4531 0.7234 0.028 Uiso 1 1 calc R . .
C12 C 0.84767(15) 0.43648(12) 0.55958(13) 0.0195(3) Uani 1 1 d U . .
H12A H 0.9016 0.3832 0.5332 0.029 Uiso 1 1 calc R . .
H12B H 0.8931 0.4613 0.5941 0.029 Uiso 1 1 calc R . .
H12C H 0.8316 0.4903 0.5038 0.029 Uiso 1 1 calc R . .
C21 C 0.70621(14) 0.03113(11) 0.75667(11) 0.0141(3) Uani 1 1 d U . .
C22 C 0.79344(15) 0.01915(12) 0.81110(12) 0.0174(3) Uani 1 1 d U . .
H22 H 0.7983 0.0705 0.8385 0.021 Uiso 1 1 calc R . .
C23 C 0.87322(16) -0.06660(12) 0.82593(12) 0.0208(3) Uani 1 1 d U . .
H23 H 0.9328 -0.0727 0.8622 0.025 Uiso 1 1 calc R . .
C24 C 0.86622(16) -0.14320(12) 0.78805(12) 0.0219(3) Uani 1 1 d U . .
H24 H 0.9204 -0.2018 0.7983 0.026 Uiso 1 1 calc R . .
C25 C 0.77931(16) -0.13303(12) 0.73515(12) 0.0205(3) Uani 1 1 d U . .
H25 H 0.7739 -0.1853 0.7092 0.025 Uiso 1 1 calc R . .
C26 C 0.69980(15) -0.04749(11) 0.71934(11) 0.0170(3) Uani 1 1 d U . .
H26 H 0.6406 -0.0421 0.6830 0.020 Uiso 1 1 calc R . .
C31 C 0.63066(14) 0.14125(10) 0.56513(11) 0.0132(3) Uani 1 1 d U . .
C32 C 0.76569(15) 0.12914(11) 0.51998(12) 0.0161(3) Uani 1 1 d U . .
H32 H 0.8234 0.1371 0.5527 0.019 Uiso 1 1 calc R . .
C33 C 0.81667(16) 0.10578(12) 0.42882(12) 0.0195(3) Uani 1 1 d U . .
H33 H 0.9084 0.0977 0.3999 0.023 Uiso 1 1 calc R . .
C34 C 0.73388(17) 0.09413(12) 0.37960(12) 0.0215(3) Uani 1 1 d U . .
H34 H 0.7684 0.0773 0.3175 0.026 Uiso 1 1 calc R . .
C35 C 0.60004(17) 0.10742(12) 0.42227(12) 0.0207(3) Uani 1 1 d U . .
H35 H 0.5429 0.0995 0.3890 0.025 Uiso 1 1 calc R . .
C36 C 0.54875(15) 0.13213(11) 0.51310(12) 0.0166(3) Uani 1 1 d U . .
H36 H 0.4571 0.1429 0.5401 0.020 Uiso 1 1 calc R . .
C41 C 0.27217(14) 0.08853(11) 0.81570(11) 0.0136(3) Uani 1 1 d U . .
C42 C 0.35506(15) 0.01549(11) 0.77698(11) 0.0157(3) Uani 1 1 d U . .
H42 H 0.4159 0.0332 0.7112 0.019 Uiso 1 1 calc R . .
C43 C 0.34964(16) -0.08282(12) 0.83341(13) 0.0198(3) Uani 1 1 d U . .
H43 H 0.4084 -0.1315 0.8070 0.024 Uiso 1 1 calc R . .
C44 C 0.25834(16) -0.11000(12) 0.92844(12) 0.0201(3) Uani 1 1 d U . .
H44 H 0.2539 -0.1773 0.9668 0.024 Uiso 1 1 calc R . .
C45 C 0.17395(16) -0.03863(12) 0.96689(12) 0.0194(3) Uani 1 1 d U . .
H45 H 0.1103 -0.0573 1.0312 0.023 Uiso 1 1 calc R . .
C46 C 0.18155(15) 0.06041(12) 0.91209(12) 0.0171(3) Uani 1 1 d U . .
H46 H 0.1251 0.1091 0.9402 0.021 Uiso 1 1 calc R . .
C51 C 0.19670(14) 0.21250(11) 0.64978(11) 0.0143(3) Uani 1 1 d U . .
C52 C 0.10955(15) 0.13981(12) 0.67306(12) 0.0174(3) Uani 1 1 d U . .
H52 H 0.0885 0.0931 0.7375 0.021 Uiso 1 1 calc R . .
C53 C 0.05355(15) 0.13545(12) 0.60239(13) 0.0190(3) Uani 1 1 d U . .
H53 H -0.0052 0.0856 0.6185 0.023 Uiso 1 1 calc R . .
C54 C 0.08332(15) 0.20384(12) 0.50833(12) 0.0190(3) Uani 1 1 d U . .
H54 H 0.0454 0.2006 0.4600 0.023 Uiso 1 1 calc R . .
C55 C 0.16861(16) 0.27699(13) 0.48502(12) 0.0203(3) Uani 1 1 d U . .
H55 H 0.1880 0.3243 0.4210 0.024 Uiso 1 1 calc R . .
C56 C 0.22574(15) 0.28128(12) 0.55506(12) 0.0176(3) Uani 1 1 d U . .
H56 H 0.2847 0.3311 0.5385 0.021 Uiso 1 1 calc R . .
C61 C 0.16674(15) 0.28065(11) 0.82601(11) 0.0153(3) Uani 1 1 d U . .
C62 C 0.21806(16) 0.31411(12) 0.88477(12) 0.0193(3) Uani 1 1 d U . .
H62 H 0.3097 0.3107 0.8720 0.023 Uiso 1 1 calc R . .
C63 C 0.13505(18) 0.35254(13) 0.96218(13) 0.0259(4) Uani 1 1 d U . .
H63 H 0.1701 0.3740 1.0031 0.031 Uiso 1 1 calc R . .
C64 C 0.00169(19) 0.35959(13) 0.97963(14) 0.0281(4) Uani 1 1 d U . .
H64 H -0.0547 0.3857 1.0326 0.034 Uiso 1 1 calc R . .
C65 C -0.04985(17) 0.32859(13) 0.91978(14) 0.0248(4) Uani 1 1 d U . .
H65 H -0.1413 0.3348 0.9310 0.030 Uiso 1 1 calc R . .
C66 C 0.03218(15) 0.28852(12) 0.84346(13) 0.0193(3) Uani 1 1 d U . .
H66 H -0.0033 0.2665 0.8032 0.023 Uiso 1 1 calc R . .
C98 C 0.95437(18) 0.45096(13) 0.26050(15) 0.0287(4) Uani 1 1 d . . .
H98A H 0.9306 0.4919 0.3084 0.034 Uiso 1 1 calc R . .
H98B H 0.9217 0.4867 0.2032 0.034 Uiso 1 1 calc R . .
Cl2 Cl 1.12633(4) 0.43269(4) 0.21608(4) 0.03334(10) Uani 1 1 d . . .
Cl3 Cl 0.88090(4) 0.33653(3) 0.32088(4) 0.03056(10) Uani 1 1 d . . .
C99 C 0.6090(5) 0.3577(4) 0.2167(8) 0.0338(14) Uiso 0.52(2) 1 d PDU A 1
H99A H 0.6055 0.3960 0.2637 0.041 Uiso 0.52(2) 1 calc PR A 1
H99B H 0.6778 0.3042 0.2219 0.041 Uiso 0.52(2) 1 calc PR A 1
Cl4 Cl 0.6517(6) 0.4331(4) 0.0979(6) 0.0693(10) Uani 0.52(2) 1 d PDU A 1
Cl5 Cl 0.4604(5) 0.3047(4) 0.2546(4) 0.0464(14) Uani 0.52(2) 1 d PDU A 1
C99A C 0.6052(4) 0.3464(4) 0.2458(7) 0.0245(14) Uiso 0.48(2) 1 d PDU A 2
H99C H 0.6702 0.2904 0.2537 0.029 Uiso 0.48(2) 1 calc PR A 2
H99D H 0.5884 0.3775 0.3011 0.029 Uiso 0.48(2) 1 calc PR A 2
Cl4A Cl 0.6663(6) 0.4368(4) 0.1238(7) 0.0603(15) Uani 0.48(2) 1 d PDU A 2
Cl5A Cl 0.4557(4) 0.3031(4) 0.2497(3) 0.0239(9) Uani 0.48(2) 1 d PDU A 2

loop_
_atom_site_aniso_label
_atom_site_aniso_U_11
_atom_site_aniso_U_22
_atom_site_aniso_U_33
_atom_site_aniso_U_23
_atom_site_aniso_U_13
_atom_site_aniso_U_12
Pd1 0.00982(6) 0.01030(6) 0.01191(6) -0.00148(4) -0.00352(4) -0.00133(4)
N1 0.0129(6) 0.0117(6) 0.0142(6) -0.0026(5) -0.0038(5) -0.0002(5)
P1 0.01090(17) 0.01224(17) 0.01278(17) -0.00147(14) -0.00403(14) -0.00179(13)
Cl1 0.01433(16) 0.01333(16) 0.02043(17) -0.00118(13) -0.00499(13) 0.00063(13)
C1 0.0132(7) 0.0136(7) 0.0134(7) -0.0027(5) -0.0068(5) 0.0018(5)
C2 0.0141(7) 0.0146(7) 0.0140(7) -0.0031(5) -0.0070(5) 0.0014(5)
C3 0.0230(8) 0.0172(7) 0.0207(8) -0.0070(6) -0.0107(6) 0.0011(6)
C4 0.0238(8) 0.0250(8) 0.0170(7) -0.0098(6) -0.0087(6) 0.0050(6)
C5 0.0175(7) 0.0258(8) 0.0115(7) -0.0020(6) -0.0035(6) 0.0013(6)
C6 0.0155(7) 0.0175(7) 0.0155(7) -0.0019(6) -0.0070(6) -0.0006(6)
C7 0.0122(6) 0.0118(6) 0.0142(7) -0.0035(5) -0.0027(5) -0.0022(5)
C8 0.0097(6) 0.0122(6) 0.0143(7) -0.0036(5) -0.0031(5) -0.0033(5)
C9 0.0130(7) 0.0134(7) 0.0171(7) -0.0035(6) -0.0050(6) -0.0026(5)
C10 0.0140(7) 0.0147(7) 0.0177(7) -0.0037(6) -0.0063(6) -0.0014(5)
C11 0.0196(7) 0.0141(7) 0.0223(8) -0.0060(6) -0.0070(6) -0.0001(6)
C12 0.0136(7) 0.0193(8) 0.0237(8) -0.0029(6) -0.0044(6) -0.0045(6)
C21 0.0144(7) 0.0125(7) 0.0120(6) -0.0012(5) -0.0017(5) -0.0008(5)
C22 0.0184(7) 0.0161(7) 0.0171(7) -0.0043(6) -0.0056(6) 0.0007(6)
C23 0.0179(7) 0.0226(8) 0.0180(7) -0.0016(6) -0.0059(6) 0.0030(6)
C24 0.0208(8) 0.0165(7) 0.0190(8) -0.0008(6) -0.0006(6) 0.0049(6)
C25 0.0244(8) 0.0142(7) 0.0176(7) -0.0044(6) -0.0004(6) 0.0003(6)
C26 0.0182(7) 0.0158(7) 0.0154(7) -0.0034(6) -0.0033(6) -0.0019(6)
C31 0.0163(7) 0.0099(6) 0.0125(6) -0.0010(5) -0.0043(5) -0.0023(5)
C32 0.0158(7) 0.0158(7) 0.0168(7) -0.0039(6) -0.0050(6) -0.0024(6)
C33 0.0171(7) 0.0195(8) 0.0188(7) -0.0053(6) -0.0014(6) -0.0014(6)
C34 0.0273(8) 0.0215(8) 0.0161(7) -0.0088(6) -0.0037(6) -0.0023(6)
C35 0.0249(8) 0.0230(8) 0.0190(8) -0.0076(6) -0.0102(7) -0.0033(6)
C36 0.0164(7) 0.0172(7) 0.0165(7) -0.0043(6) -0.0052(6) -0.0024(6)
C41 0.0132(7) 0.0143(7) 0.0143(7) -0.0011(5) -0.0070(5) -0.0032(5)
C42 0.0156(7) 0.0170(7) 0.0149(7) -0.0030(6) -0.0050(6) -0.0042(6)
C43 0.0202(8) 0.0156(7) 0.0232(8) -0.0051(6) -0.0068(6) -0.0007(6)
C44 0.0229(8) 0.0137(7) 0.0219(8) 0.0024(6) -0.0094(7) -0.0052(6)
C45 0.0176(7) 0.0212(8) 0.0158(7) 0.0010(6) -0.0044(6) -0.0050(6)
C46 0.0153(7) 0.0182(7) 0.0159(7) -0.0026(6) -0.0044(6) -0.0008(6)
C51 0.0120(6) 0.0157(7) 0.0157(7) -0.0043(6) -0.0051(5) -0.0004(5)
C52 0.0155(7) 0.0174(7) 0.0181(7) -0.0015(6) -0.0061(6) -0.0027(6)
C53 0.0156(7) 0.0191(8) 0.0251(8) -0.0062(6) -0.0090(6) -0.0026(6)
C54 0.0162(7) 0.0251(8) 0.0195(7) -0.0091(6) -0.0085(6) 0.0012(6)
C55 0.0194(8) 0.0245(8) 0.0152(7) -0.0011(6) -0.0066(6) -0.0015(6)
C56 0.0163(7) 0.0179(7) 0.0179(7) -0.0021(6) -0.0054(6) -0.0042(6)
C61 0.0150(7) 0.0127(7) 0.0147(7) -0.0013(5) -0.0023(6) -0.0010(5)
C62 0.0201(8) 0.0190(8) 0.0181(7) -0.0039(6) -0.0060(6) -0.0012(6)
C63 0.0327(9) 0.0252(9) 0.0199(8) -0.0078(7) -0.0064(7) -0.0023(7)
C64 0.0304(9) 0.0227(9) 0.0224(8) -0.0082(7) 0.0038(7) -0.0001(7)
C65 0.0171(8) 0.0185(8) 0.0293(9) -0.0025(7) 0.0012(7) -0.0012(6)
C66 0.0153(7) 0.0150(7) 0.0239(8) -0.0018(6) -0.0040(6) -0.0024(6)
C98 0.0228(8) 0.0204(8) 0.0360(10) -0.0034(7) -0.0043(8) -0.0011(7)
Cl2 0.0229(2) 0.0331(2) 0.0409(3) -0.0054(2) -0.01042(19) -0.00103(18)
Cl3 0.0275(2) 0.0191(2) 0.0395(2) -0.00507(18) -0.00585(19) -0.00173(16)
Cl4 0.0555(13) 0.0731(16) 0.069(2) -0.0395(15) 0.0216(13) -0.0291(11)
Cl5 0.041(2) 0.0302(17) 0.073(3) -0.0276(16) -0.0152(15) 0.0046(13)
Cl4A 0.0484(14) 0.0453(13) 0.061(2) -0.0152(11) 0.0208(14) -0.0124(9)
Cl5A 0.0174(13) 0.0236(15) 0.0304(15) -0.0132(10) -0.0015(9) -0.0023(10)

loop_
_atom_type_symbol
_atom_type_description
_atom_type_scat_dispersion_real
_atom_type_scat_dispersion_imag
_atom_type_scat_source
C C 0.0033 0.0016 'International Tables Vol C Tables 4.2.6.8 and 6.1.1.4'
H H 0.0000 0.0000 'International Tables Vol C Tables 4.2.6.8 and 6.1.1.4'
N N 0.0061 0.0033 'International Tables Vol C Tables 4.2.6.8 and 6.1.1.4'
Cl Cl 0.1484 0.1585 'International Tables Vol C Tables 4.2.6.8 and 6.1.1.4'
Pd Pd -0.9988 1.0072 'International Tables Vol C Tables 4.2.6.8 and 6.1.1.4'
P P 0.1023 0.0942 'International Tables Vol C Tables 4.2.6.8 and 6.1.1.4'

loop_
_geom_angle_atom_site_label_1
_geom_angle_atom_site_label_2
_geom_angle_atom_site_label_3
_geom_angle
C8 Pd1 N1 84.85(5)
C8 Pd1 P1 94.63(4)
N1 Pd1 P1 178.94(4)
C8 Pd1 Cl1 174.15(4)
N1 Pd1 Cl1 90.39(4)
P1 Pd1 Cl1 90.073(15)
C9 N1 Pd1 120.32(9)
C61 P1 C51 106.88(7)
C61 P1 C41 101.47(7)
C51 P1 C41 101.59(7)
C61 P1 Pd1 111.37(5)
C51 P1 Pd1 111.54(5)
C41 P1 Pd1 122.51(5)
C6 C1 C2 119.61(14)
C6 C1 C7 119.46(13)
C2 C1 C7 120.93(13)
C3 C2 C1 118.24(14)
C3 C2 C10 119.47(14)
C1 C2 C10 122.00(13)
C4 C3 C2 121.51(15)
C5 C4 C3 119.96(15)
C4 C5 C6 119.52(15)
C5 C6 C1 121.08(15)
C8 C7 C21 126.14(13)
C8 C7 C1 117.76(13)
C21 C7 C1 116.11(12)
C7 C8 C31 125.01(13)
C7 C8 Pd1 120.34(11)
C31 C8 Pd1 113.65(10)
N1 C9 C11 108.12(12)
N1 C9 C12 108.22(12)
C11 C9 C12 109.83(13)
N1 C9 C10 110.58(12)
C11 C9 C10 111.93(13)
C12 C9 C10 108.10(12)
C2 C10 C9 119.89(12)
C22 C21 C26 117.65(14)
C22 C21 C7 119.33(13)
C26 C21 C7 123.01(14)
C23 C22 C21 121.25(15)
C24 C23 C22 120.34(15)
C25 C24 C23 119.13(15)
C24 C25 C26 121.01(15)
C25 C26 C21 120.61(15)
C36 C31 C32 117.62(14)
C36 C31 C8 123.00(14)
C32 C31 C8 119.30(13)
C33 C32 C31 121.54(14)
C32 C33 C34 120.10(15)
C33 C34 C35 119.21(15)
C34 C35 C36 120.78(15)
C35 C36 C31 120.70(15)
C42 C41 C46 118.59(14)
C42 C41 P1 119.37(11)
C46 C41 P1 121.98(12)
C43 C42 C41 120.79(14)
C42 C43 C44 120.10(15)
C45 C44 C43 119.68(15)
C44 C45 C46 120.53(15)
C45 C46 C41 120.27(15)
C52 C51 C56 119.17(14)
C52 C51 P1 121.73(12)
C56 C51 P1 119.04(11)
C53 C52 C51 120.33(14)
C54 C53 C52 120.13(15)
C55 C54 C53 119.91(14)
C54 C55 C56 120.25(15)
C55 C56 C51 120.21(14)
C62 C61 C66 119.59(14)
C62 C61 P1 117.30(12)
C66 C61 P1 122.81(12)
C63 C62 C61 120.05(16)
C64 C63 C62 120.14(17)
C63 C64 C65 120.09(16)
C64 C65 C66 120.13(16)
C65 C66 C61 119.97(16)
Cl3 C98 Cl2 110.52(10)
Cl4 C99 Cl5 114.6(4)
Cl5A C99A Cl4A 107.6(3)

loop_
_geom_bond_atom_site_label_1
_geom_bond_atom_site_label_2
_geom_bond_distance
Pd1 C8 2.0040(15)
Pd1 N1 2.1167(13)
Pd1 P1 2.2640(4)
Pd1 Cl1 2.4216(4)
N1 C9 1.4965(19)
P1 C61 1.8238(16)
P1 C51 1.8260(15)
P1 C41 1.8287(15)
C1 C6 1.401(2)
C1 C2 1.409(2)
C1 C7 1.500(2)
C2 C3 1.402(2)
C2 C10 1.521(2)
C3 C4 1.389(2)
C4 C5 1.388(2)
C5 C6 1.388(2)
C7 C8 1.346(2)
C7 C21 1.492(2)
C8 C31 1.482(2)
C9 C11 1.520(2)
C9 C12 1.533(2)
C9 C10 1.547(2)
C21 C22 1.400(2)
C21 C26 1.407(2)
C22 C23 1.392(2)
C23 C24 1.388(2)
C24 C25 1.384(2)
C25 C26 1.390(2)
C31 C36 1.400(2)
C31 C32 1.404(2)
C32 C33 1.385(2)
C33 C34 1.389(2)
C34 C35 1.389(2)
C35 C36 1.390(2)
C41 C42 1.395(2)
C41 C46 1.401(2)
C42 C43 1.389(2)
C43 C44 1.390(2)
C44 C45 1.382(2)
C45 C46 1.392(2)
C51 C52 1.398(2)
C51 C56 1.398(2)
C52 C53 1.391(2)
C53 C54 1.389(2)
C54 C55 1.388(2)
C55 C56 1.391(2)
C61 C62 1.394(2)
C61 C66 1.396(2)
C62 C63 1.393(2)
C63 C64 1.384(3)
C64 C65 1.389(3)
C65 C66 1.391(2)
C98 Cl3 1.7640(18)
C98 Cl2 1.7725(19)
C99 Cl4 1.693(7)
C99 Cl5 1.735(6)
C99A Cl5A 1.807(6)
C99A Cl4A 1.829(7)

loop_
_geom_hbond_atom_site_label_D
_geom_hbond_atom_site_label_H
_geom_hbond_atom_site_label_A
_geom_hbond_distance_DH
_geom_hbond_distance_HA
_geom_hbond_distance_DA
_geom_hbond_angle_DHA
_geom_hbond_site_symmetry_A
N1 H01B Cl1 0.792(17) 2.615(17) 3.3814(14) 163(2) 2_666
